data_2311451
loop_
_publ_author_name
'Sangsawang, Matimon'
'Chainok, Kittipong'
'Wannarit, Nanthawat'

_publ_section_title
;
 Crystal structure of
 poly[di-aqua-bis-(\m<sub>5</sub>-benzene-1,3-di-carboxyl-ato)(<i>N</i>,<i>N</i>-di-methyl-formamide)-cadmium(II)disodium(I)].
;
_journal_coeditor_code PJ2046
_journal_issue 'Pt 11'
_journal_name_full 'Acta crystallographica. Section E, Crystallographic communications'
_journal_page_first 1599
_journal_page_last 1602
_journal_paper_doi 10.1107/S2056989017013871
_journal_volume 73
_journal_year 2017
_chemical_formula_iupac '[Cd Na2 (C8 H4 O4)2 (C3 H7 N O) (H2 O1)2]'
_chemical_formula_moiety 'C19 H19 Cd N Na2 O11'
_chemical_formula_sum 'C19 H19 Cd N Na2 O11'
_chemical_formula_weight 595.73
_chemical_name_systematic
Poly[diaquabis(\m~5~-benzene-1,3-dicarboxylato)(<i>N</i>,<i>N</i>-dimethylformamide)cadmium(II)disodium(I)]
_space_group_crystal_system tetragonal
_space_group_IT_number 78
_space_group_name_Hall 'P 4cw'
_space_group_name_H-M_alt 'P 43'
_atom_sites_solution_hydrogens mixed
_cell_angle_alpha 90
_cell_angle_beta 90
_cell_angle_gamma 90
_cell_formula_units_Z 4
_cell_length_a 10.1437(8)
_cell_length_b 10.1437(8)
_cell_length_c 21.4664(15)
_cell_measurement_reflns_used 9769
_cell_measurement_temperature 296(2)
_cell_measurement_theta_max 28.259
_cell_measurement_theta_min 2.731
_cell_volume 2208.8(3)
_computing_cell_refinement
;
SAINT (Bruker, 2013)
;
_computing_data_collection
;
APEX2 (Bruker, 2013)
;
_computing_data_reduction
;
SAINT (Bruker, 2013)
;
_computing_molecular_graphics
;
<i>OLEX2</i> (Dolomanov <i>et al.</i>,  2009)
;
_computing_publication_material
;
<i>OLEX2</i> (Dolomanov <i>et al.</i>,  2009)
;
_computing_structure_refinement
;
SHELXL (Sheldrick, 2015b)
;
_computing_structure_solution
;
SHELXT (Sheldrick, 2015a)
;
_diffrn_ambient_temperature 296.15
_diffrn_detector_area_resol_mean 10.5
_diffrn_measured_fraction_theta_full 0.998
_diffrn_measured_fraction_theta_max 0.998
_diffrn_measurement_device 'four-circle KAPPA diffractometer'
_diffrn_measurement_device_type 'Bruker APEXII D8 QUEST CMOS'
_diffrn_measurement_method '\w and \f scans'
_diffrn_radiation_type MoK\a
_diffrn_radiation_wavelength 0.71073
_diffrn_reflns_av_R_equivalents 0.0740
_diffrn_reflns_limit_h_max 13
_diffrn_reflns_limit_h_min -13
_diffrn_reflns_limit_k_max 13
_diffrn_reflns_limit_k_min -12
_diffrn_reflns_limit_l_max 29
_diffrn_reflns_limit_l_min -28
_diffrn_reflns_number 56814
_diffrn_reflns_theta_full 25.242
_diffrn_reflns_theta_max 28.715
_diffrn_reflns_theta_min 2.763
_exptl_absorpt_coefficient_mu 1.090
_exptl_absorpt_correction_T_max 0.7041
_exptl_absorpt_correction_T_min 0.6467
_exptl_absorpt_correction_type multi-scan
_exptl_absorpt_process_details
;
(SADABS, Bruker, 2013)
;
_exptl_crystal_colour colourless
_exptl_crystal_density_diffrn 1.791
_exptl_crystal_description block
_exptl_crystal_F_000 1192
_exptl_crystal_size_max 0.35
_exptl_crystal_size_mid 0.21
_exptl_crystal_size_min 0.16
_refine_diff_density_max 0.524
_refine_diff_density_min -0.449
_refine_ls_abs_structure_details
;
Flack <i>x</i> determined using 2427 quotients
[(<i>I</i>^+^)-(<i>I</i>^-^)]/[(<i>I</i>^+^)+(<i>I</i>^-^)]
(Parsons et al., 2013)
;
_refine_ls_abs_structure_Flack 0.081(13)
_refine_ls_extinction_coef 0.0050(7)
_refine_ls_extinction_expression Fc^*^=kFc[1+0.001xFc^2^\l^3^/sin(2\q)]^-1/4^
_refine_ls_extinction_method SHELXL
_refine_ls_goodness_of_fit_ref 1.031
_refine_ls_hydrogen_treatment constr
_refine_ls_matrix_type full
_refine_ls_number_parameters 351
_refine_ls_number_reflns 5708
_refine_ls_number_restraints 160
_refine_ls_restrained_S_all 1.030
_refine_ls_R_factor_all 0.0321
_refine_ls_R_factor_gt 0.0277
_refine_ls_shift/su_max 0.000
_refine_ls_shift/su_mean 0.000
_refine_ls_structure_factor_coef Fsqd
_refine_ls_weighting_details 'w=1/[\s^2^(Fo^2^)+(0.0375P)^2^+0.6193P] where P=(Fo^2^+2Fc^2^)/3'
_refine_ls_weighting_scheme calc
_refine_ls_wR_factor_gt 0.0661
_refine_ls_wR_factor_ref 0.0677
_reflns_number_gt 5301
_reflns_number_total 5708
_reflns_threshold_expression 'I > 2\s(I)'
_cod_data_source_file pj2046sup1.cif
_cod_data_source_block I
_cod_original_cell_volume 2208.8(4)
_cod_database_code 2311451
_shelx_space_group_comment
;
The symmetry employed for this shelxl refinement is uniquely defined
by the following loop, which should always be used as a source of
symmetry information in preference to the above space-group names.
They are only intended as comments.
;

loop_
_space_group_symop_operation_xyz
'x, y, z'
'-x, -y, z+1/2'
'-y, x, z+3/4'
'y, -x, z+1/4'

loop_
_atom_site_type_symbol
_atom_site_label
_atom_site_fract_x
_atom_site_fract_y
_atom_site_fract_z
_atom_site_U_iso_or_equiv
_atom_site_adp_type
_atom_site_calc_flag
_atom_site_occupancy
_atom_site_disorder_assembly
_atom_site_disorder_group
Cd Cd1 0.08591(2) 0.23028(2) 0.49814(3) 0.02155(9) Uani d 1 . .
Na Na1 0.1091(4) 0.2329(2) 0.33008(17) 0.0575(9) Uani d 1 . .
Na Na2 0.1037(2) 0.2125(3) 0.66027(15) 0.0510(8) Uani d 1 . .
O O1 0.0894(3) 0.3769(3) 0.41640(17) 0.0357(8) Uani d 1 . .
O O2 0.0886(4) 0.4817(3) 0.5052(3) 0.0458(10) Uani d 1 . .
O O3 0.1045(3) 0.9851(3) 0.5013(2) 0.0349(6) Uani d 1 . .
O O4 0.0482(4) 1.0819(3) 0.41384(15) 0.0354(8) Uani d 1 . .
O O5 0.2394(3) 0.2174(5) 0.57576(19) 0.0502(10) Uani d 1 . .
O O6 0.3488(3) 0.2217(4) 0.4890(2) 0.0490(10) Uani d 1 . .
O O7 0.9433(3) 0.2411(4) 0.58696(16) 0.0337(7) Uani d 1 . .
O O8 0.8424(3) 0.2200(3) 0.4971(2) 0.0319(6) Uani d 1 . .
O O9 0.3263(6) 0.1781(9) 0.3477(3) 0.111(2) Uani d 1 . .
H H9A 0.3381 0.0906 0.3450 0.166 Uiso d 1 . .
H H9B 0.3540 0.2025 0.3857 0.166 Uiso d 1 . .
O O10 0.0517(7) 0.4353(7) 0.6789(3) 0.118(2) Uani d 1 . .
H H10A 0.0182 0.4694 0.6461 0.178 Uiso d 1 . .
H H10B 0.1218 0.4773 0.6885 0.178 Uiso d 1 . .
C C1 0.0879(4) 0.6114(4) 0.4125(2) 0.0251(8) Uani d 1 . .
C C2 0.0830(4) 0.7316(4) 0.4438(2) 0.0236(8) Uani d 1 . .
H H2 0.0798 0.7328 0.4871 0.028 Uiso calc 1 . .
C C3 0.0829(4) 0.8496(4) 0.4111(2) 0.0225(8) Uani d 1 . .
C C4 0.0860(5) 0.8478(4) 0.3463(2) 0.0312(10) Uani d 1 . .
H H4 0.0847 0.9267 0.3242 0.037 Uiso calc 1 . .
C C5 0.0909(5) 0.7295(4) 0.3148(2) 0.0364(12) Uani d 1 . .
H H5 0.0935 0.7284 0.2715 0.044 Uiso calc 1 . .
C C6 0.0918(5) 0.6114(4) 0.3481(2) 0.0335(10) Uani d 1 . .
H H6 0.0951 0.5317 0.3268 0.040 Uiso calc 1 . .
C C7 0.0881(4) 0.4829(4) 0.4476(3) 0.0314(10) Uani d 1 . .
C C8 0.0788(4) 0.9796(4) 0.4444(2) 0.0249(8) Uani d 1 . .
C C9 0.4717(4) 0.2316(4) 0.5837(2) 0.0257(8) Uani d 1 . .
C C10 0.5928(4) 0.2363(4) 0.5534(2) 0.0245(9) Uani d 1 . .
H H10 0.5962 0.2377 0.5101 0.029 Uiso calc 1 . .
C C11 0.7089(4) 0.2390(4) 0.58795(19) 0.0220(8) Uani d 1 . .
C C12 0.7034(4) 0.2399(5) 0.6526(2) 0.0286(9) Uani d 1 . .
H H12 0.7809 0.2424 0.6758 0.034 Uiso calc 1 . .
C C13 0.5834(4) 0.2370(4) 0.6825(2) 0.0327(10) Uani d 1 . .
H H13 0.5802 0.2389 0.7258 0.039 Uiso calc 1 . .
C C14 0.4674(4) 0.2313(4) 0.6486(2) 0.0285(9) Uani d 1 . .
H H14 0.3867 0.2273 0.6691 0.034 Uiso calc 1 . .
C C15 0.3461(4) 0.2229(4) 0.5460(2) 0.0300(9) Uani d 1 . .
C C16 0.8396(4) 0.2330(4) 0.5549(2) 0.0227(8) Uani d 1 . .
O O11B 0.1647(14) 0.3817(14) 0.2412(5) 0.082(3) Uani d 0.618(10) A 2
N N1 0.3469(8) 0.4165(5) 0.1823(3) 0.0859(17) Uani d 1 . .
C C17B 0.2980(15) 0.3983(11) 0.2335(6) 0.088(3) Uani d 0.618(10) A 2
H H17B 0.3526 0.3957 0.2683 0.106 Uiso calc 0.618(10) A 2
C C18B 0.2609(14) 0.4209(11) 0.1244(7) 0.093(3) Uani d 0.618(10) A 2
H H18A 0.2369 0.3328 0.1127 0.140 Uiso calc 0.618(10) A 2
H H18B 0.3088 0.4617 0.0910 0.140 Uiso calc 0.618(10) A 2
H H18C 0.1828 0.4711 0.1330 0.140 Uiso calc 0.618(10) A 2
C C19B 0.4849(13) 0.4221(13) 0.1669(8) 0.099(3) Uani d 0.618(10) A 2
H H19A 0.5354 0.4346 0.2043 0.149 Uiso calc 0.618(10) A 2
H H19B 0.5005 0.4943 0.1390 0.149 Uiso calc 0.618(10) A 2
H H19C 0.5109 0.3411 0.1473 0.149 Uiso calc 0.618(10) A 2
C C18A 0.439(2) 0.424(2) 0.2384(9) 0.105(5) Uani d 0.382(10) A 1
H H18D 0.3884 0.4164 0.2760 0.157 Uiso calc 0.382(10) A 1
H H18E 0.4851 0.5063 0.2380 0.157 Uiso calc 0.382(10) A 1
H H18F 0.5015 0.3527 0.2364 0.157 Uiso calc 0.382(10) A 1
C C19A 0.433(3) 0.417(3) 0.1269(10) 0.110(6) Uani d 0.382(10) A 1
H H19D 0.4565 0.5063 0.1169 0.165 Uiso calc 0.382(10) A 1
H H19E 0.3865 0.3786 0.0923 0.165 Uiso calc 0.382(10) A 1
H H19F 0.5109 0.3670 0.1353 0.165 Uiso calc 0.382(10) A 1
C C17A 0.2249(19) 0.401(2) 0.1936(11) 0.098(4) Uani d 0.382(10) A 1
H H17A 0.1610 0.3926 0.1628 0.117 Uiso calc 0.382(10) A 1
O O11A 0.198(3) 0.396(2) 0.2554(10) 0.102(5) Uani d 0.382(10) A 1

loop_
_atom_site_aniso_label
_atom_site_aniso_U_11
_atom_site_aniso_U_22
_atom_site_aniso_U_33
_atom_site_aniso_U_12
_atom_site_aniso_U_13
_atom_site_aniso_U_23
Cd1 0.02087(14) 0.02266(15) 0.02112(12) 0.00064(10) -0.00023(11) -0.00002(11)
Na1 0.096(2) 0.0428(14) 0.0337(16) -0.0075(12) 0.0048(15) -0.0055(8)
Na2 0.0289(10) 0.0944(19) 0.0298(14) -0.0066(10) -0.0059(9) 0.0114(12)
O1 0.0375(18) 0.0144(13) 0.055(2) -0.0009(11) -0.0018(15) 0.0020(13)
O2 0.062(2) 0.0262(15) 0.049(3) -0.0022(14) -0.001(2) 0.0105(18)
O3 0.0471(16) 0.0271(13) 0.0305(15) 0.0009(12) -0.0002(19) -0.0023(17)
O4 0.055(2) 0.0144(13) 0.0365(18) 0.0024(13) 0.0009(15) 0.0005(12)
O5 0.0156(15) 0.083(3) 0.052(2) -0.0012(16) -0.0008(14) 0.005(2)
O6 0.0319(17) 0.079(3) 0.036(3) -0.0123(16) -0.0103(17) 0.007(2)
O7 0.0159(13) 0.048(2) 0.0369(17) -0.0016(13) -0.0045(12) 0.0016(15)
O8 0.0263(13) 0.0429(15) 0.0265(13) 0.0009(11) 0.0044(17) 0.0006(18)
O9 0.087(4) 0.193(8) 0.052(3) 0.004(5) -0.013(3) 0.003(4)
O10 0.113(5) 0.122(5) 0.120(6) -0.002(4) -0.047(4) 0.049(4)
C1 0.025(2) 0.0149(17) 0.035(2) -0.0004(15) 0.0015(16) 0.0031(16)
C2 0.025(2) 0.0183(19) 0.027(2) -0.0009(15) -0.0013(15) 0.0021(14)
C3 0.026(2) 0.0151(18) 0.026(2) -0.0021(14) -0.0009(16) 0.0006(15)
C4 0.041(3) 0.022(2) 0.030(2) 0.0029(18) 0.0003(19) 0.0024(17)
C5 0.055(3) 0.028(2) 0.027(2) 0.002(2) 0.0015(19) -0.0009(16)
C6 0.038(3) 0.020(2) 0.042(3) 0.0019(18) 0.001(2) -0.0050(18)
C7 0.022(2) 0.0180(19) 0.054(3) -0.0016(15) -0.0008(19) 0.0063(19)
C8 0.0244(19) 0.0190(19) 0.031(2) -0.0021(15) 0.0077(16) -0.0011(16)
C9 0.0167(18) 0.027(2) 0.033(2) -0.0001(15) -0.0045(16) 0.0025(17)
C10 0.0184(19) 0.030(2) 0.026(2) -0.0022(16) -0.0008(14) 0.0035(15)
C11 0.0165(17) 0.0230(19) 0.0265(19) -0.0025(14) -0.0009(15) 0.0003(15)
C12 0.023(2) 0.039(2) 0.024(2) -0.0001(17) -0.0057(16) -0.0027(18)
C13 0.032(2) 0.041(3) 0.024(2) -0.002(2) 0.0034(16) -0.0011(17)
C14 0.019(2) 0.034(2) 0.032(2) 0.0019(17) 0.0061(16) -0.0008(18)
C15 0.0143(18) 0.029(2) 0.046(3) -0.0017(15) -0.0069(18) 0.0079(19)
C16 0.0159(17) 0.0210(18) 0.031(2) -0.0006(14) 0.0001(15) 0.0015(15)
O11B 0.125(6) 0.051(6) 0.068(6) -0.015(4) 0.025(4) -0.027(5)
N1 0.135(5) 0.030(2) 0.093(3) 0.000(3) 0.035(3) -0.001(2)
C17B 0.127(6) 0.047(5) 0.091(4) -0.012(4) 0.028(3) -0.004(3)
C18B 0.143(6) 0.041(6) 0.095(5) 0.012(5) 0.029(4) -0.008(4)
C19B 0.135(5) 0.048(6) 0.115(7) 0.001(4) 0.036(4) 0.017(6)
C18A 0.144(7) 0.073(12) 0.098(5) -0.018(7) 0.030(5) 0.008(6)
C19A 0.136(8) 0.099(18) 0.095(5) 0.006(9) 0.035(5) 0.005(7)
C17A 0.137(5) 0.057(10) 0.100(6) -0.008(4) 0.040(4) -0.029(6)
O11A 0.155(10) 0.052(9) 0.100(6) -0.039(9) 0.046(6) -0.037(7)

loop_
_atom_type_symbol
_atom_type_description
_atom_type_scat_dispersion_real
_atom_type_scat_dispersion_imag
_atom_type_scat_source
C C 0.0033 0.0016 'International Tables Vol C Tables 4.2.6.8 and 6.1.1.4'
H H 0.0000 0.0000 'International Tables Vol C Tables 4.2.6.8 and 6.1.1.4'
Cd Cd -0.8075 1.2024 'International Tables Vol C Tables 4.2.6.8 and 6.1.1.4'
N N 0.0061 0.0033 'International Tables Vol C Tables 4.2.6.8 and 6.1.1.4'
Na Na 0.0362 0.0249 'International Tables Vol C Tables 4.2.6.8 and 6.1.1.4'
O O 0.0106 0.0060 'International Tables Vol C Tables 4.2.6.8 and 6.1.1.4'

loop_
_geom_angle_atom_site_label_1
_geom_angle_atom_site_label_2
_geom_angle_atom_site_label_3
_geom_angle_site_symmetry_1
_geom_angle_site_symmetry_3
_geom_angle
_geom_angle_publ_flag
O1 Cd1 O2 . . 53.12(15) yes
O1 Cd1 O3 . 1_545 131.59(15) yes
O1 Cd1 O4 . 1_545 80.31(12) yes
O1 Cd1 O7 . 1_455 125.91(12) yes
O1 Cd1 O8 . 1_455 92.04(13) yes
O3 Cd1 O2 1_545 . 173.00(16) yes
O4 Cd1 O2 1_545 . 132.60(15) yes
O4 Cd1 O3 1_545 1_545 53.37(13) yes
O4 Cd1 O7 1_545 1_455 122.40(12) yes
O4 Cd1 O8 1_545 1_455 78.81(13) yes
O5 Cd1 O1 . . 125.67(14) yes
O5 Cd1 O2 . . 90.36(16) yes
O5 Cd1 O3 . 1_545 82.65(15) yes
O5 Cd1 O4 . 1_545 128.83(14) yes
O5 Cd1 O7 . 1_455 80.41(12) yes
O5 Cd1 O8 . 1_455 133.24(16) yes
O7 Cd1 O2 1_455 . 85.03(15) yes
O7 Cd1 O3 1_455 1_545 94.01(14) yes
O7 Cd1 O8 1_455 1_455 53.55(14) yes
O8 Cd1 O2 1_455 . 93.07(11) yes
O8 Cd1 O3 1_455 1_545 91.92(10) yes
O1 Na1 Na2 . 3_554 77.99(11) ?
O1 Na1 O4 . 1_545 77.84(17) yes
O1 Na1 O11B . . 104.1(3) yes
O1 Na1 O11A . . 97.1(6) ?
O3 Na1 Na2 3_654 3_554 77.96(14) ?
O3 Na1 O1 3_654 . 151.1(2) yes
O3 Na1 O4 3_654 1_545 94.59(15) yes
O3 Na1 O11B 3_654 . 82.9(3) yes
O3 Na1 O11A 3_654 . 93.0(6) ?
O4 Na1 Na2 1_545 3_554 41.86(11) ?
O4 Na1 O11B 1_545 . 177.4(3) yes
O4 Na1 O11A 1_545 . 171.5(7) ?
O9 Na1 Na2 . 3_554 130.1(2) ?
O9 Na1 O1 . . 95.8(2) yes
O9 Na1 O3 . 3_654 112.0(2) yes
O9 Na1 O4 . 1_545 88.3(2) yes
O9 Na1 O11B . . 93.2(4) yes
O9 Na1 O11A . . 85.4(8) ?
O11B Na1 Na2 . 3_554 136.6(4) ?
O11A Na1 Na2 . 3_554 144.3(8) ?
Cd1 Na2 Na1 4 4 55.94(8) ?
O4 Na2 Cd1 4_455 4 38.59(8) ?
O4 Na2 Na1 4_455 4 37.86(11) ?
O5 Na2 Cd1 . 4 102.07(15) ?
O5 Na2 Na1 . 4 57.70(14) ?
O5 Na2 O4 . 4_455 95.45(19) yes
O5 Na2 O7 . 1_455 83.03(18) yes
O5 Na2 O10 . . 104.5(2) yes
O7 Na2 Cd1 1_455 4 133.31(13) ?
O7 Na2 Na1 1_455 4 92.36(13) ?
O7 Na2 O4 1_455 4_455 94.98(14) yes
O7 Na2 O10 1_455 . 80.5(2) yes
O8 Na2 Cd1 4_565 4 38.84(9) ?
O8 Na2 Na1 4_565 4 89.00(13) ?
O8 Na2 O4 4_565 4_455 77.02(13) yes
O8 Na2 O5 4_565 . 110.18(16) yes
O8 Na2 O7 4_565 1_455 164.93(18) yes
O8 Na2 O10 4_565 . 102.3(2) yes
O10 Na2 Cd1 . 4 139.3(2) ?
O10 Na2 Na1 . 4 161.7(2) ?
O10 Na2 O4 . 4_455 158.8(2) yes
Cd1 O1 Na1 . . 101.49(13) ?
C7 O1 Cd1 . . 98.4(3) ?
C7 O1 Na1 . . 159.7(3) ?
C7 O2 Cd1 . . 87.1(3) ?
Na1 O3 Cd1 4_565 1_565 117.93(19) ?
C8 O3 Cd1 . 1_565 90.1(3) ?
C8 O3 Na1 . 4_565 143.6(3) ?
Cd1 O4 Na1 1_565 1_565 97.02(13) ?
Cd1 O4 Na2 1_565 3_564 97.42(13) ?
Na1 O4 Na2 1_565 3_564 100.28(18) ?
C8 O4 Cd1 . 1_565 94.9(3) ?
C8 O4 Na1 . 1_565 146.5(3) ?
C8 O4 Na2 . 3_564 109.1(3) ?
Na2 O5 Cd1 . . 99.83(14) ?
C15 O5 Cd1 . . 102.4(3) ?
C15 O5 Na2 . . 157.7(3) ?
Na2 O7 Cd1 1_655 1_655 96.46(14) ?
C16 O7 Cd1 . 1_655 93.8(3) ?
C16 O7 Na2 . 1_655 164.5(3) ?
Na2 O8 Cd1 3_654 1_655 105.91(16) ?
C16 O8 Cd1 . 1_655 90.5(2) ?
C16 O8 Na2 . 3_654 149.8(3) ?
Na1 O9 H9A . . 110.8 ?
Na1 O9 H9B . . 112.4 ?
H9A O9 H9B . . 106.7 ?
Na2 O10 H10A . . 109.8 ?
Na2 O10 H10B . . 109.5 ?
H10A O10 H10B . . 109.2 ?
C2 C1 C7 . . 121.2(4) ?
C6 C1 C2 . . 118.9(4) ?
C6 C1 C7 . . 120.0(4) ?
C1 C2 H2 . . 119.6 ?
C3 C2 C1 . . 120.7(4) ?
C3 C2 H2 . . 119.6 ?
C2 C3 C4 . . 119.7(4) ?
C2 C3 C8 . . 121.1(4) ?
C4 C3 C8 . . 119.2(3) ?
C3 C4 H4 . . 119.9 ?
C5 C4 C3 . . 120.2(4) ?
C5 C4 H4 . . 119.9 ?
C4 C5 H5 . . 120.1 ?
C4 C5 C6 . . 119.8(5) ?
C6 C5 H5 . . 120.1 ?
C1 C6 C5 . . 120.8(4) ?
C1 C6 H6 . . 119.6 ?
C5 C6 H6 . . 119.6 ?
O1 C7 C1 . . 118.1(5) ?
O2 C7 O1 . . 121.4(4) ?
O2 C7 C1 . . 120.5(4) ?
O3 C8 O4 . . 121.4(4) ?
O3 C8 C3 . . 119.9(4) ?
O4 C8 C3 . . 118.7(4) ?
C10 C9 C14 . . 119.7(4) ?
C10 C9 C15 . . 119.8(4) ?
C14 C9 C15 . . 120.5(4) ?
C9 C10 H10 . . 120.0 ?
C9 C10 C11 . . 120.0(4) ?
C11 C10 H10 . . 120.0 ?
C10 C11 C16 . . 119.6(4) ?
C12 C11 C10 . . 119.9(4) ?
C12 C11 C16 . . 120.4(4) ?
C11 C12 H12 . . 120.0 ?
C13 C12 C11 . . 120.1(4) ?
C13 C12 H12 . . 120.0 ?
C12 C13 H13 . . 119.7 ?
C12 C13 C14 . . 120.5(4) ?
C14 C13 H13 . . 119.7 ?
C9 C14 H14 . . 120.1 ?
C13 C14 C9 . . 119.9(4) ?
C13 C14 H14 . . 120.1 ?
O5 C15 C9 . . 117.2(4) ?
O6 C15 O5 . . 121.7(4) ?
O6 C15 C9 . . 121.1(4) ?
O7 C16 C11 . . 118.4(4) ?
O8 C16 O7 . . 122.1(4) ?
O8 C16 C11 . . 119.5(3) ?
C17B O11B Na1 . . 112.8(9) ?
C17B N1 C18B . . 120.6(10) ?
C17B N1 C19B . . 127.4(12) ?
C19B N1 C18B . . 111.8(9) ?
C19A N1 C18A . . 106.0(13) ?
C17A N1 C18A . . 116.8(12) ?
C17A N1 C19A . . 136.9(17) ?
O11B C17B H17B . . 119.1 ?
N1 C17B O11B . . 121.8(13) ?
N1 C17B H17B . . 119.1 ?
N1 C18B H18A . . 109.5 ?
N1 C18B H18B . . 109.5 ?
N1 C18B H18C . . 109.5 ?
H18A C18B H18B . . 109.5 ?
H18A C18B H18C . . 109.5 ?
H18B C18B H18C . . 109.5 ?
N1 C19B H19A . . 109.5 ?
N1 C19B H19B . . 109.5 ?
N1 C19B H19C . . 109.5 ?
H19A C19B H19B . . 109.5 ?
H19A C19B H19C . . 109.5 ?
H19B C19B H19C . . 109.5 ?
N1 C18A H18D . . 109.5 ?
N1 C18A H18E . . 109.5 ?
N1 C18A H18F . . 109.5 ?
H18D C18A H18E . . 109.5 ?
H18D C18A H18F . . 109.5 ?
H18E C18A H18F . . 109.5 ?
N1 C19A H19D . . 109.5 ?
N1 C19A H19E . . 109.5 ?
N1 C19A H19F . . 109.5 ?
H19D C19A H19E . . 109.5 ?
H19D C19A H19F . . 109.5 ?
H19E C19A H19F . . 109.5 ?
N1 C17A H17A . . 123.6 ?
N1 C17A O11A . . 113(2) ?
O11A C17A H17A . . 123.6 ?
C17A O11A Na1 . . 136.8(17) ?

loop_
_geom_bond_atom_site_label_1
_geom_bond_atom_site_label_2
_geom_bond_site_symmetry_2
_geom_bond_distance
_geom_bond_publ_flag
Cd1 O1 . 2.301(3) yes
Cd1 O2 . 2.555(3) yes
Cd1 O3 1_545 2.496(3) yes
Cd1 O4 1_545 2.385(3) yes
Cd1 O5 . 2.284(4) yes
Cd1 O7 1_455 2.396(3) yes
Cd1 O8 1_455 2.472(3) yes
Na1 Na2 3_554 3.914(6) ?
Na1 O1 . 2.368(5) yes
Na1 O3 3_654 2.339(5) yes
Na1 O4 1_545 2.441(5) yes
Na1 O9 . 2.304(7) yes
Na1 O11B . 2.498(11) yes
Na1 O11A . 2.475(18) yes
Na2 Cd1 4 3.791(3) ?
Na2 Na1 4 3.914(6) ?
Na2 O4 4_455 2.655(5) yes
Na2 O5 . 2.277(5) yes
Na2 O7 1_455 2.282(4) yes
Na2 O8 4_565 2.275(5) yes
Na2 O10 . 2.354(8) yes
O1 C7 . 1.266(6) ?
O2 C7 . 1.237(8) ?
O3 Cd1 1_565 2.495(3) ?
O3 Na1 4_565 2.339(5) ?
O3 C8 . 1.250(6) ?
O4 Cd1 1_565 2.385(3) ?
O4 Na1 1_565 2.442(5) ?
O4 Na2 3_564 2.655(5) ?
O4 C8 . 1.266(5) ?
O5 C15 . 1.259(6) ?
O6 C15 . 1.224(7) ?
O7 Cd1 1_655 2.396(3) ?
O7 Na2 1_655 2.282(4) ?
O7 C16 . 1.259(5) ?
O8 Cd1 1_655 2.472(3) ?
O8 Na2 3_654 2.275(5) ?
O8 C16 . 1.248(6) ?
O9 H9A . 0.8971 ?
O9 H9B . 0.8991 ?
O10 H10A . 0.8544 ?
O10 H10B . 0.8548 ?
C1 C2 . 1.393(6) ?
C1 C6 . 1.383(7) ?
C1 C7 . 1.505(6) ?
C2 H2 . 0.9300 ?
C2 C3 . 1.388(5) ?
C3 C4 . 1.391(6) ?
C3 C8 . 1.501(5) ?
C4 H4 . 0.9300 ?
C4 C5 . 1.379(6) ?
C5 H5 . 0.9300 ?
C5 C6 . 1.395(7) ?
C6 H6 . 0.9300 ?
C9 C10 . 1.390(6) ?
C9 C14 . 1.395(6) ?
C9 C15 . 1.511(6) ?
C10 H10 . 0.9300 ?
C10 C11 . 1.392(5) ?
C11 C12 . 1.390(6) ?
C11 C16 . 1.505(5) ?
C12 H12 . 0.9300 ?
C12 C13 . 1.376(6) ?
C13 H13 . 0.9300 ?
C13 C14 . 1.385(6) ?
C14 H14 . 0.9300 ?
O11B C17B . 1.373(18) ?
N1 C17B . 1.221(13) ?
N1 C18B . 1.517(15) ?
N1 C19B . 1.439(14) ?
N1 C18A . 1.526(18) ?
N1 C19A . 1.473(17) ?
N1 C17A . 1.271(19) ?
C17B H17B . 0.9300 ?
C18B H18A . 0.9600 ?
C18B H18B . 0.9600 ?
C18B H18C . 0.9600 ?
C19B H19A . 0.9600 ?
C19B H19B . 0.9600 ?
C19B H19C . 0.9600 ?
C18A H18D . 0.9600 ?
C18A H18E . 0.9600 ?
C18A H18F . 0.9600 ?
C19A H19D . 0.9600 ?
C19A H19E . 0.9600 ?
C19A H19F . 0.9600 ?
C17A H17A . 0.9300 ?
C17A O11A . 1.36(2) ?

loop_
_geom_hbond_atom_site_label_D
_geom_hbond_atom_site_label_H
_geom_hbond_atom_site_label_A
_geom_hbond_site_symmetry_A
_geom_hbond_distance_DH
_geom_hbond_distance_HA
_geom_hbond_distance_DA
_geom_hbond_angle_DHA
_geom_hbond_publ_flag
O9 H9B O6 - 0.90 2.22 3.074(8) 159 yes
O10 H10B O6 4_565 0.86 2.29 3.073(8) 152 yes
C4 H4 O3 3_664 0.93 2.49 3.385(6) 161 no
C6 H6 O1 - 0.93 2.48 2.791(5) 100 no
C6 H6 O11B - 0.93 2.48 3.347(14) 155 no
C10 H10 O10 3_654 0.93 2.59 3.277(8) 131 no
C14 H14 O8 4_565 0.93 2.48 3.366(5) 159 no
C18B H18A Cg3 3_654 - 2.54 3.387(11) 148 no
C19B H19B Cg4 2_664 - 2.93 3.696(15) 138 no
C19A H19D Cg4 2_664 - 2.67 3.53(4) 151 no

loop_
_geom_torsion_atom_site_label_1
_geom_torsion_atom_site_label_2
_geom_torsion_atom_site_label_3
_geom_torsion_atom_site_label_4
_geom_torsion_site_symmetry_1
_geom_torsion
Cd1 O1 C7 O2 . 1.6(5)
Cd1 O1 C7 C1 . -179.3(3)
Cd1 O2 C7 O1 . -1.5(4)
Cd1 O2 C7 C1 . 179.5(4)
Cd1 O3 C8 O4 1_565 -5.0(4)
Cd1 O3 C8 C3 1_565 175.5(3)
Cd1 O4 C8 O3 1_565 5.2(4)
Cd1 O4 C8 C3 1_565 -175.2(3)
Cd1 O5 C15 O6 . -6.1(6)
Cd1 O5 C15 C9 . 173.6(3)
Cd1 O7 C16 O8 1_655 1.9(4)
Cd1 O7 C16 C11 1_655 -178.2(3)
Cd1 O8 C16 O7 1_655 -1.9(4)
Cd1 O8 C16 C11 1_655 178.3(3)
Na1 O1 C7 O2 . -166.8(7)
Na1 O1 C7 C1 . 12.2(11)
Na1 O3 C8 O4 4_565 -147.3(4)
Na1 O3 C8 C3 4_565 33.1(7)
Na1 O4 C8 O3 1_565 115.7(5)
Na1 O4 C8 C3 1_565 -64.7(7)
Na1 O11B C17B N1 . 148.4(9)
Na2 O4 C8 O3 3_564 -94.4(4)
Na2 O4 C8 C3 3_564 85.2(4)
Na2 O5 C15 O6 . -179.4(8)
Na2 O5 C15 C9 . 0.4(13)
Na2 O7 C16 O8 1_655 -129.6(10)
Na2 O7 C16 C11 1_655 50.2(13)
Na2 O8 C16 O7 3_654 122.2(5)
Na2 O8 C16 C11 3_654 -57.7(7)
C1 C2 C3 C4 . 0.9(6)
C1 C2 C3 C8 . -179.5(4)
C2 C1 C6 C5 . 0.0(7)
C2 C1 C7 O1 . 178.3(4)
C2 C1 C7 O2 . -2.6(6)
C2 C3 C4 C5 . -0.9(7)
C2 C3 C8 O3 . 15.8(6)
C2 C3 C8 O4 . -163.7(4)
C3 C4 C5 C6 . 0.5(7)
C4 C3 C8 O3 . -164.6(4)
C4 C3 C8 O4 . 15.9(6)
C4 C5 C6 C1 . 0.0(7)
C6 C1 C2 C3 . -0.5(6)
C6 C1 C7 O1 . -1.3(6)
C6 C1 C7 O2 . 177.8(5)
C7 C1 C2 C3 . 180.0(4)
C7 C1 C6 C5 . 179.6(4)
C8 C3 C4 C5 . 179.5(4)
C9 C10 C11 C12 . -1.4(6)
C9 C10 C11 C16 . 175.0(4)
C10 C9 C14 C13 . 0.6(7)
C10 C9 C15 O5 . 179.3(4)
C10 C9 C15 O6 . -1.0(7)
C10 C11 C12 C13 . 0.5(7)
C10 C11 C16 O7 . 177.1(4)
C10 C11 C16 O8 . -3.1(6)
C11 C12 C13 C14 . 1.0(7)
C12 C11 C16 O7 . -6.5(6)
C12 C11 C16 O8 . 173.4(4)
C12 C13 C14 C9 . -1.5(7)
C14 C9 C10 C11 . 0.8(6)
C14 C9 C15 O5 . 1.0(6)
C14 C9 C15 O6 . -179.2(5)
C15 C9 C10 C11 . -177.4(4)
C15 C9 C14 C13 . 178.9(4)
C16 C11 C12 C13 . -175.9(4)
N1 C17A O11A Na1 . -116(3)
C17B N1 C17A O11A . 6.5(16)
C18B N1 C17B O11B . -0.2(17)
C18B N1 C17A O11A . -174(2)
C19B N1 C17B O11B . -173.3(11)
C18A N1 C17B O11B . 175.3(18)
C18A N1 C17A O11A . 2(3)
C19A N1 C17B O11B . -142(6)
C19A N1 C17A O11A . 174(2)
C17A N1 C17B O11B . 0.1(14)
